data_7108943
loop_
_publ_author_name
'Mio Matsumura'
'Aya Tanatani'
'Isao Azumaya'
'Hyuma Masu'
'Daisuke Hashizume'
'Hiroyuki Kagechika'
'Atsuya Muranaka'
'Masanobu Uchiyama'

_publ_section_title
;
 Unusual conformational preference of an aromatic secondary urea:
 solvent-dependent open-closed conformational switching of
 N,N'-bis(porphyrinyl)urea
;
_journal_name_full Chem.Commun.
_journal_page_first 2290
_journal_paper_doi 10.1039/c2cc37583d
_journal_volume 49
_journal_year 2013
_chemical_formula_sum 'C47 H58 N6 Ni O2'
_chemical_formula_weight 797.70
_chemical_name_systematic
;
?
;
_space_group_IT_number 2
_symmetry_cell_setting triclinic
_symmetry_space_group_name_Hall '-P 1'
_symmetry_space_group_name_H-M 'P -1'
_atom_sites_solution_hydrogens geom
_atom_sites_solution_primary direct
_atom_sites_solution_secondary difmap
_audit_creation_method SHELXL-97
_cell_angle_alpha 81.982(7)
_cell_angle_beta 89.135(6)
_cell_angle_gamma 86.992(7)
_cell_formula_units_Z 2
_cell_length_a 4.808(2)
_cell_length_b 13.525(7)
_cell_length_c 31.228(16)
_cell_measurement_reflns_used 2702
_cell_measurement_temperature 120
_cell_measurement_theta_max 25.12
_cell_measurement_theta_min 2.32
_cell_volume 2008.0(17)
_computing_cell_refinement 'APEX2 (Bruker AXS, 2006)'
_computing_data_collection 'APEX2 '
_computing_data_reduction 'SAINT (Bruker AXS, 2004)'
_computing_molecular_graphics 'XSHEL (Bruker AXS,2002)'
_computing_publication_material 'XCIF (Bruker AXS, 2001)'
_computing_structure_refinement 'SHELXL-97 (Sheldrick, 1997)'
_computing_structure_solution 'SHELXS-97 (Sheldrick, 1997)'
_diffrn_ambient_temperature 120
_diffrn_detector_area_resol_mean 8.333
_diffrn_measured_fraction_theta_full 0.951
_diffrn_measured_fraction_theta_max 0.901
_diffrn_measurement_device_type 'Bruker APEXII CCD area detector'
_diffrn_measurement_method 'phi and omega scans'
_diffrn_radiation_monochromator graphite
_diffrn_radiation_source 'sealed tube'
_diffrn_radiation_type MoK\a
_diffrn_radiation_wavelength 0.71073
_diffrn_reflns_av_R_equivalents 0.0000
_diffrn_reflns_av_sigmaI/netI 0.0865
_diffrn_reflns_limit_h_max 6
_diffrn_reflns_limit_h_min -6
_diffrn_reflns_limit_k_max 16
_diffrn_reflns_limit_k_min -16
_diffrn_reflns_limit_l_max 38
_diffrn_reflns_limit_l_min -38
_diffrn_reflns_number 7346
_diffrn_reflns_theta_full 25.00
_diffrn_reflns_theta_max 26.37
_diffrn_reflns_theta_min 1.52
_exptl_absorpt_coefficient_mu 0.531
_exptl_absorpt_correction_T_max 0.9739
_exptl_absorpt_correction_T_min 0.7961
_exptl_absorpt_correction_type empirical
_exptl_absorpt_process_details
;
SADABS Sheldrick 1996
;
_exptl_crystal_colour red
_exptl_crystal_density_diffrn 1.319
_exptl_crystal_density_method 'not measured'
_exptl_crystal_description needle
_exptl_crystal_F_000 852
_exptl_crystal_size_max 0.45
_exptl_crystal_size_mid 0.10
_exptl_crystal_size_min 0.05
_refine_diff_density_max 0.809
_refine_diff_density_min -1.063
_refine_diff_density_rms 0.116
_refine_ls_extinction_method none
_refine_ls_goodness_of_fit_ref 1.087
_refine_ls_hydrogen_treatment constr
_refine_ls_matrix_type full
_refine_ls_number_parameters 551
_refine_ls_number_reflns 7346
_refine_ls_number_restraints 59
_refine_ls_restrained_S_all 1.084
_refine_ls_R_factor_all 0.1076
_refine_ls_R_factor_gt 0.0881
_refine_ls_shift/su_max 0.003
_refine_ls_shift/su_mean 0.000
_refine_ls_structure_factor_coef Fsqd
_refine_ls_weighting_details 'calc w=1/[\s^2^(Fo^2^)+(0.0924P)^2^+12.9976P] where P=(Fo^2^+2Fc^2^)/3'
_refine_ls_weighting_scheme calc
_refine_ls_wR_factor_gt 0.2435
_refine_ls_wR_factor_ref 0.2546
_reflns_number_gt 5694
_reflns_number_total 7346
_reflns_threshold_expression >2sigma
_cod_data_source_file c2cc37583d.txt
_cod_data_source_block a1001261mas
_cod_original_sg_symbol_H-M 'P-1 '
_cod_database_code 7108943

loop_
_symmetry_equiv_pos_as_xyz
'x, y, z'
'-x, -y, -z'

loop_
_atom_site_label
_atom_site_type_symbol
_atom_site_fract_x
_atom_site_fract_y
_atom_site_fract_z
_atom_site_U_iso_or_equiv
_atom_site_adp_type
_atom_site_occupancy
_atom_site_symmetry_multiplicity
_atom_site_calc_flag
_atom_site_refinement_flags
_atom_site_disorder_assembly
_atom_site_disorder_group
C23 C 0.866(4) 0.9349(14) 0.0350(5) 0.038(4) Uani 0.498(15) 1 d PDU A 1
H23 H 0.8323 1.0020 0.0403 0.045 Uiso 0.498(15) 1 calc PR A 1
C24 C 0.807(4) 0.9076(14) -0.0058(5) 0.039(3) Uani 0.498(15) 1 d PDU A 1
H24 H 0.7292 0.9548 -0.0283 0.046 Uiso 0.498(15) 1 calc PR A 1
C26 C 0.961(5) 0.7398(15) 0.0198(5) 0.043(3) Uani 0.498(15) 1 d PDU A 1
H26 H 0.9800 0.6710 0.0164 0.052 Uiso 0.498(15) 1 calc PR A 1
C27 C 1.032(5) 0.7683(15) 0.0592(5) 0.041(4) Uani 0.498(15) 1 d PDU A 1
H27 H 1.1215 0.7205 0.0804 0.049 Uiso 0.498(15) 1 calc PR A 1
C23B C 0.728(3) 0.8878(14) 0.0462(5) 0.032(4) Uani 0.502(15) 1 d PD A 2
H23B H 0.5923 0.9306 0.0578 0.038 Uiso 0.502(15) 1 calc PR A 2
C24B C 0.676(4) 0.8510(14) 0.0069(5) 0.034(4) Uani 0.502(15) 1 d PD A 2
H24B H 0.4972 0.8622 -0.0058 0.041 Uiso 0.502(15) 1 calc PR A 2
C26B C 1.127(4) 0.7704(13) 0.0104(5) 0.035(4) Uani 0.502(15) 1 d PD A 2
H26B H 1.2602 0.7280 -0.0019 0.042 Uiso 0.502(15) 1 calc PR A 2
C27B C 1.179(4) 0.8018(12) 0.0500(4) 0.024(4) Uani 0.502(15) 1 d PD A 2
H27B H 1.3498 0.7828 0.0645 0.028 Uiso 0.502(15) 1 calc PR A 2
C1 C 0.8483(15) 0.8927(5) 0.1421(2) 0.0205(15) Uani 1 1 d . . .
C2 C 0.7923(14) 0.9098(5) 0.2188(2) 0.0201(15) Uani 1 1 d . . .
C3 C 0.6092(15) 0.9923(5) 0.2245(2) 0.0202(15) Uani 1 1 d . . .
C4 C 0.5878(16) 1.0896(5) 0.1963(2) 0.0232(16) Uani 1 1 d . . .
C5 C 0.3965(16) 1.1467(5) 0.2147(2) 0.0224(15) Uani 1 1 d . . .
C6 C 0.2952(15) 1.0900(5) 0.2536(2) 0.0223(15) Uani 1 1 d . . .
C7 C 0.0977(16) 1.1273(5) 0.2806(2) 0.0216(15) Uani 1 1 d . . .
H7 H 0.0339 1.1953 0.2737 0.026 Uiso 1 1 calc R . .
C8 C -0.0119(14) 1.0731(5) 0.3166(2) 0.0208(15) Uani 1 1 d . . .
C9 C -0.2301(15) 1.1126(6) 0.3440(2) 0.0221(15) Uani 1 1 d . . .
C10 C -0.3006(16) 1.0346(6) 0.3745(2) 0.0236(16) Uani 1 1 d . . .
C11 C -0.1161(15) 0.9490(5) 0.3670(2) 0.0216(15) Uani 1 1 d . . .
C12 C -0.1066(16) 0.8605(5) 0.3944(2) 0.0224(15) Uani 1 1 d . . .
H12 H -0.2422 0.8515 0.4168 0.027 Uiso 1 1 calc R . .
C13 C 0.0931(15) 0.7827(5) 0.3910(2) 0.0205(15) Uani 1 1 d . . .
C14 C 0.1218(16) 0.6929(6) 0.4223(2) 0.0248(16) Uani 1 1 d . . .
C15 C 0.3290(16) 0.6350(6) 0.4071(2) 0.0241(16) Uani 1 1 d . . .
C16 C 0.4287(15) 0.6889(5) 0.3666(2) 0.0213(15) Uani 1 1 d . . .
C17 C 0.6306(15) 0.6536(5) 0.3410(2) 0.0218(15) Uani 1 1 d . . .
H17 H 0.7084 0.5880 0.3498 0.026 Uiso 1 1 calc R . .
C18 C 0.7309(15) 0.7045(5) 0.3036(2) 0.0215(15) Uani 1 1 d . . .
C19 C 0.9456(15) 0.6637(5) 0.2766(2) 0.0220(15) Uani 1 1 d . . .
C20 C 1.0068(14) 0.7348(5) 0.2434(2) 0.0203(15) Uani 1 1 d . . .
C21 C 0.8155(15) 0.8211(5) 0.2476(2) 0.0194(15) Uani 1 1 d . . .
C22 C 0.9766(15) 0.8616(6) 0.0679(2) 0.0229(15) Uani 1 1 d . . .
C25 C 0.871(2) 0.8022(7) -0.0119(3) 0.0408(19) Uani 1 1 d U . .
H25 H 0.8460 0.7813 -0.0393 0.049 Uiso 1 1 calc R A 1
C28 C 0.7404(17) 1.1276(6) 0.1544(2) 0.0268(17) Uani 1 1 d . . .
H28A H 0.9184 1.0879 0.1530 0.032 Uiso 1 1 calc R . .
H28B H 0.7854 1.1980 0.1551 0.032 Uiso 1 1 calc R . .
C29 C 0.5714(18) 1.1219(6) 0.1128(2) 0.0319(18) Uani 1 1 d . . .
H29A H 0.5250 1.0525 0.1118 0.048 Uiso 1 1 calc R . .
H29B H 0.6834 1.1454 0.0872 0.048 Uiso 1 1 calc R . .
H29C H 0.3995 1.1641 0.1130 0.048 Uiso 1 1 calc R . .
C30 C 0.2947(15) 1.2547(5) 0.1982(2) 0.0214(15) Uani 1 1 d . . .
H30A H 0.3240 1.2670 0.1665 0.026 Uiso 1 1 calc R . .
H30B H 0.0919 1.2618 0.2037 0.026 Uiso 1 1 calc R . .
C31 C 0.4377(19) 1.3342(6) 0.2185(3) 0.0346(19) Uani 1 1 d . . .
H31A H 0.3830 1.3303 0.2490 0.052 Uiso 1 1 calc R . .
H31B H 0.3820 1.4005 0.2033 0.052 Uiso 1 1 calc R . .
H31C H 0.6401 1.3231 0.2162 0.052 Uiso 1 1 calc R . .
C32 C -0.3362(17) 1.2191(6) 0.3400(2) 0.0267(16) Uani 1 1 d . . .
H32A H -0.5200 1.2224 0.3546 0.032 Uiso 1 1 calc R . .
H32B H -0.3633 1.2450 0.3090 0.032 Uiso 1 1 calc R . .
C33 C -0.1370(18) 1.2872(6) 0.3599(3) 0.0332(19) Uani 1 1 d . . .
H33A H -0.1160 1.2639 0.3908 0.050 Uiso 1 1 calc R . .
H33B H -0.2151 1.3563 0.3557 0.050 Uiso 1 1 calc R . .
H33C H 0.0454 1.2844 0.3455 0.050 Uiso 1 1 calc R . .
C34 C -0.5156(16) 1.0370(6) 0.4106(2) 0.0255(16) Uani 1 1 d . . .
H34A H -0.6827 1.0772 0.3991 0.031 Uiso 1 1 calc R . .
H34B H -0.5722 0.9680 0.4203 0.031 Uiso 1 1 calc R . .
C35 C -0.412(2) 1.0800(8) 0.4492(3) 0.045(2) Uani 1 1 d . . .
H35A H -0.2627 1.0355 0.4632 0.067 Uiso 1 1 calc R . .
H35B H -0.5655 1.0865 0.4697 0.067 Uiso 1 1 calc R . .
H35C H -0.3400 1.1460 0.4395 0.067 Uiso 1 1 calc R . .
C36 C -0.0386(17) 0.6766(6) 0.4646(2) 0.0265(17) Uani 1 1 d . . .
H36A H -0.0286 0.6044 0.4759 0.032 Uiso 1 1 calc R . .
H36B H -0.2369 0.6975 0.4593 0.032 Uiso 1 1 calc R . .
C37 C 0.075(2) 0.7355(7) 0.4990(2) 0.039(2) Uani 1 1 d . . .
H37A H 0.2659 0.7104 0.5066 0.059 Uiso 1 1 calc R . .
H37B H -0.0432 0.7268 0.5249 0.059 Uiso 1 1 calc R . .
H37C H 0.0761 0.8066 0.4874 0.059 Uiso 1 1 calc R . .
C38 C 0.4470(17) 0.5321(6) 0.4276(2) 0.0293(17) Uani 1 1 d . . .
H38A H 0.6488 0.5267 0.4209 0.035 Uiso 1 1 calc R . .
H38B H 0.4255 0.5269 0.4594 0.035 Uiso 1 1 calc R . .
C39 C 0.3091(18) 0.4459(6) 0.4122(3) 0.037(2) Uani 1 1 d . . .
H39A H 0.1095 0.4500 0.4190 0.055 Uiso 1 1 calc R . .
H39B H 0.3929 0.3827 0.4268 0.055 Uiso 1 1 calc R . .
H39C H 0.3352 0.4490 0.3809 0.055 Uiso 1 1 calc R . .
C40 C 1.0670(16) 0.5577(5) 0.2849(2) 0.0241(16) Uani 1 1 d . . .
H40A H 1.1052 0.5400 0.3162 0.029 Uiso 1 1 calc R . .
H40B H 1.2462 0.5532 0.2691 0.029 Uiso 1 1 calc R . .
C41 C 0.8707(17) 0.4819(6) 0.2707(3) 0.0297(17) Uani 1 1 d . . .
H41A H 0.6907 0.4875 0.2856 0.044 Uiso 1 1 calc R . .
H41B H 0.9535 0.4140 0.2782 0.044 Uiso 1 1 calc R . .
H41C H 0.8431 0.4960 0.2394 0.044 Uiso 1 1 calc R . .
C42 C 1.2340(16) 0.7181(6) 0.2102(2) 0.0252(16) Uani 1 1 d . . .
H42A H 1.3932 0.6793 0.2251 0.030 Uiso 1 1 calc R . .
H42B H 1.3008 0.7838 0.1973 0.030 Uiso 1 1 calc R . .
C43 C 1.1375(19) 0.6626(6) 0.1736(3) 0.0357(19) Uani 1 1 d . . .
H43A H 1.1163 0.5921 0.1849 0.053 Uiso 1 1 calc R . .
H43B H 1.2763 0.6677 0.1502 0.053 Uiso 1 1 calc R . .
H43C H 0.9584 0.6927 0.1625 0.053 Uiso 1 1 calc R . .
N1 N 0.4264(12) 0.9936(4) 0.25959(18) 0.0199(13) Uani 1 1 d . . .
N2 N 0.0630(12) 0.9725(4) 0.33204(18) 0.0195(12) Uani 1 1 d . . .
N3 N 0.2829(12) 0.7814(4) 0.35711(18) 0.0194(12) Uani 1 1 d . . .
N4 N 0.6492(12) 0.8021(4) 0.28536(18) 0.0175(12) Uani 1 1 d . . .
N5 N 0.9558(12) 0.9161(4) 0.17990(17) 0.0191(12) Uani 1 1 d . . .
H5 H 1.1279 0.9352 0.1801 0.023 Uiso 1 1 calc R . .
N6 N 1.0437(13) 0.8928(5) 0.10873(19) 0.0246(14) Uani 1 1 d . A .
H6 H 1.2120 0.9125 0.1126 0.030 Uiso 1 1 calc R . .
Ni1 Ni 0.35442(19) 0.88742(7) 0.30798(3) 0.0155(2) Uani 1 1 d . . .
O1 O 0.6032(10) 0.8724(4) 0.13922(15) 0.0239(11) Uani 1 1 d . . .
O2 O 0.705(7) 0.4296(18) 0.0519(8) 0.301(17) Uani 1 1 d . . .
C44 C 0.762(9) 0.3938(18) 0.0936(8) 0.231(9) Uani 1 1 d DU . .
H44A H 0.9406 0.3538 0.0954 0.277 Uiso 1 1 calc R . .
H44B H 0.6132 0.3500 0.1059 0.277 Uiso 1 1 calc R . .
C45 C 0.778(8) 0.4750(17) 0.1172(7) 0.224(9) Uani 1 1 d DU . .
H45C H 0.6272 0.4740 0.1392 0.269 Uiso 1 1 calc R . .
H45D H 0.9594 0.4719 0.1320 0.269 Uiso 1 1 calc R . .
C46 C 0.750(8) 0.5586(19) 0.0880(7) 0.225(9) Uani 1 1 d DU . .
H46A H 0.9309 0.5903 0.0827 0.270 Uiso 1 1 calc R . .
H46B H 0.6128 0.6074 0.0981 0.270 Uiso 1 1 calc R . .
C47 C 0.656(8) 0.524(2) 0.0500(7) 0.235(9) Uani 1 1 d DU . .
H47A H 0.4532 0.5396 0.0468 0.281 Uiso 1 1 calc R . .
H47B H 0.7511 0.5587 0.0244 0.281 Uiso 1 1 calc R . .

loop_
_atom_site_aniso_label
_atom_site_aniso_U_11
_atom_site_aniso_U_22
_atom_site_aniso_U_33
_atom_site_aniso_U_23
_atom_site_aniso_U_13
_atom_site_aniso_U_12
C23 0.053(9) 0.041(7) 0.018(6) 0.001(5) -0.014(6) -0.008(8)
C24 0.050(8) 0.050(6) 0.014(5) 0.005(5) -0.013(5) -0.009(6)
C26 0.052(8) 0.050(6) 0.030(5) -0.013(5) -0.005(6) 0.002(6)
C27 0.052(10) 0.048(9) 0.023(6) -0.010(6) -0.005(7) 0.010(8)
C23B 0.026(9) 0.045(11) 0.022(8) 0.003(7) -0.003(7) -0.007(8)
C24B 0.032(9) 0.053(12) 0.018(7) 0.000(7) 0.000(7) -0.009(8)
C26B 0.039(11) 0.036(10) 0.030(9) -0.010(7) 0.001(8) 0.009(8)
C27B 0.031(9) 0.030(9) 0.010(6) -0.002(6) -0.002(6) -0.007(7)
C1 0.020(4) 0.023(4) 0.017(3) 0.001(3) -0.003(3) 0.001(3)
C2 0.016(4) 0.026(4) 0.018(3) -0.001(3) -0.005(3) -0.002(3)
C3 0.017(4) 0.019(4) 0.026(4) -0.009(3) -0.002(3) -0.005(3)
C4 0.024(4) 0.023(4) 0.022(3) 0.002(3) -0.006(3) -0.004(3)
C5 0.025(4) 0.022(4) 0.019(3) 0.001(3) -0.006(3) 0.001(3)
C6 0.018(4) 0.022(4) 0.028(4) -0.007(3) -0.007(3) 0.003(3)
C7 0.030(4) 0.017(4) 0.018(3) -0.002(3) -0.007(3) 0.002(3)
C8 0.012(3) 0.019(4) 0.032(4) -0.007(3) -0.004(3) 0.000(3)
C9 0.019(4) 0.029(4) 0.020(3) -0.009(3) -0.004(3) 0.002(3)
C10 0.023(4) 0.030(4) 0.019(3) -0.008(3) -0.003(3) -0.002(3)
C11 0.020(4) 0.027(4) 0.019(3) -0.005(3) -0.002(3) -0.006(3)
C12 0.032(4) 0.018(4) 0.019(3) -0.006(3) 0.002(3) -0.008(3)
C13 0.020(4) 0.024(4) 0.018(3) -0.004(3) -0.003(3) -0.006(3)
C14 0.024(4) 0.026(4) 0.026(4) -0.005(3) -0.004(3) -0.009(3)
C15 0.025(4) 0.026(4) 0.022(4) -0.002(3) -0.002(3) -0.007(3)
C16 0.020(4) 0.021(4) 0.023(3) -0.001(3) -0.004(3) 0.000(3)
C17 0.021(4) 0.016(3) 0.029(4) -0.003(3) -0.007(3) -0.001(3)
C18 0.022(4) 0.019(4) 0.024(4) -0.006(3) -0.003(3) 0.001(3)
C19 0.018(4) 0.023(4) 0.027(4) -0.008(3) -0.001(3) -0.001(3)
C20 0.015(4) 0.027(4) 0.020(3) -0.006(3) -0.004(3) 0.001(3)
C21 0.019(4) 0.016(3) 0.025(4) -0.007(3) 0.001(3) -0.006(3)
C22 0.019(4) 0.035(4) 0.013(3) 0.003(3) 0.001(3) -0.003(3)
C25 0.046(5) 0.059(5) 0.021(3) -0.013(3) -0.006(3) -0.010(4)
C28 0.035(5) 0.018(4) 0.027(4) 0.002(3) 0.003(3) -0.003(3)
C29 0.043(5) 0.031(4) 0.021(4) 0.000(3) -0.001(3) -0.008(4)
C30 0.021(4) 0.015(3) 0.027(4) 0.001(3) -0.005(3) 0.002(3)
C31 0.043(5) 0.025(4) 0.035(4) -0.002(3) -0.016(4) 0.006(4)
C32 0.023(4) 0.028(4) 0.027(4) 0.000(3) -0.003(3) 0.008(3)
C33 0.042(5) 0.028(4) 0.030(4) -0.007(3) -0.006(4) 0.006(4)
C34 0.026(4) 0.026(4) 0.025(4) -0.006(3) 0.004(3) -0.005(3)
C35 0.060(7) 0.053(6) 0.024(4) -0.010(4) 0.012(4) -0.021(5)
C36 0.034(5) 0.025(4) 0.023(4) -0.007(3) 0.000(3) -0.010(3)
C37 0.054(6) 0.047(5) 0.018(4) -0.005(3) -0.006(4) -0.020(4)
C38 0.032(4) 0.036(5) 0.018(3) 0.005(3) -0.004(3) 0.001(3)
C39 0.037(5) 0.028(4) 0.044(5) 0.000(4) -0.004(4) 0.001(4)
C40 0.022(4) 0.022(4) 0.025(4) 0.003(3) -0.006(3) 0.006(3)
C41 0.033(5) 0.022(4) 0.033(4) -0.003(3) 0.005(3) -0.001(3)
C42 0.024(4) 0.023(4) 0.027(4) -0.002(3) 0.003(3) 0.002(3)
C43 0.044(5) 0.031(5) 0.032(4) -0.004(3) 0.005(4) -0.003(4)
N1 0.022(3) 0.018(3) 0.019(3) 0.000(2) -0.009(2) 0.001(2)
N2 0.017(3) 0.019(3) 0.023(3) -0.001(2) 0.002(2) 0.000(2)
N3 0.015(3) 0.021(3) 0.023(3) -0.004(2) 0.002(2) -0.002(2)
N4 0.019(3) 0.016(3) 0.018(3) 0.000(2) -0.004(2) 0.001(2)
N5 0.017(3) 0.027(3) 0.013(3) -0.003(2) 0.000(2) -0.006(2)
N6 0.021(3) 0.032(4) 0.022(3) -0.006(3) -0.001(3) -0.008(3)
Ni1 0.0169(5) 0.0155(4) 0.0142(4) -0.0021(3) -0.0009(3) -0.0013(3)
O1 0.018(3) 0.037(3) 0.017(2) -0.001(2) -0.006(2) -0.006(2)
O2 0.49(4) 0.19(2) 0.25(2) -0.160(19) -0.20(3) 0.08(2)
C44 0.45(3) 0.132(13) 0.121(12) -0.021(9) -0.089(16) -0.056(17)
C45 0.44(3) 0.134(13) 0.103(10) -0.020(8) -0.084(14) -0.053(16)
C46 0.44(3) 0.137(12) 0.104(10) -0.025(9) -0.093(14) -0.036(16)
C47 0.44(3) 0.157(14) 0.111(11) -0.032(10) -0.101(15) -0.031(18)

loop_
_atom_type_symbol
_atom_type_description
_atom_type_scat_dispersion_real
_atom_type_scat_dispersion_imag
_atom_type_scat_source
C C 0.0033 0.0016 'International Tables Vol C Tables 4.2.6.8 and 6.1.1.4'
H H 0.0000 0.0000 'International Tables Vol C Tables 4.2.6.8 and 6.1.1.4'
N N 0.0061 0.0033 'International Tables Vol C Tables 4.2.6.8 and 6.1.1.4'
O O 0.0106 0.0060 'International Tables Vol C Tables 4.2.6.8 and 6.1.1.4'
Ni Ni 0.3393 1.1124 'International Tables Vol C Tables 4.2.6.8 and 6.1.1.4'

loop_
_geom_angle_atom_site_label_1
_geom_angle_atom_site_label_2
_geom_angle_atom_site_label_3
_geom_angle
C24 C23 C22 119.4(15)
C24 C23 H23 120.3
C22 C23 H23 120.3
C23 C24 C25 117.2(13)
C23 C24 H24 121.4
C25 C24 H24 121.4
C25 C26 C27 122.6(17)
C25 C26 H26 118.7
C27 C26 H26 118.7
C22 C27 C26 121.5(15)
C22 C27 H27 119.3
C26 C27 H27 119.3
C22 C23B C24B 120.2(14)
C22 C23B H23B 119.9
C24B C23B H23B 119.9
C25 C24B C23B 120.6(14)
C25 C24B H24B 119.7
C23B C24B H24B 119.7
C27B C26B C25 120.0(13)
C27B C26B H26B 120.0
C25 C26B H26B 120.0
C26B C27B C22 118.9(13)
C26B C27B H27B 120.6
C22 C27B H27B 120.6
O1 C1 N5 122.0(6)
O1 C1 N6 124.5(6)
N5 C1 N6 113.5(6)
C21 C2 C3 124.4(7)
C21 C2 N5 117.8(6)
C3 C2 N5 117.7(6)
N1 C3 C2 123.6(6)
N1 C3 C4 110.0(6)
C2 C3 C4 126.4(7)
C5 C4 C3 106.4(6)
C5 C4 C28 122.3(6)
C3 C4 C28 131.3(7)
C4 C5 C6 108.7(6)
C4 C5 C30 127.5(7)
C6 C5 C30 123.9(7)
C7 C6 N1 126.3(7)
C7 C6 C5 123.5(7)
N1 C6 C5 110.2(6)
C8 C7 C6 124.4(7)
C8 C7 H7 117.8
C6 C7 H7 117.8
C7 C8 N2 125.4(6)
C7 C8 C9 123.8(7)
N2 C8 C9 110.8(6)
C10 C9 C8 106.8(6)
C10 C9 C32 127.9(7)
C8 C9 C32 125.2(7)
C9 C10 C11 106.2(6)
C9 C10 C34 127.4(7)
C11 C10 C34 126.3(7)
C12 C11 N2 125.2(7)
C12 C11 C10 122.5(7)
N2 C11 C10 112.0(6)
C11 C12 C13 123.3(7)
C11 C12 H12 118.3
C13 C12 H12 118.3
N3 C13 C12 124.2(6)
N3 C13 C14 112.2(6)
C12 C13 C14 123.6(7)
C15 C14 C13 106.0(6)
C15 C14 C36 129.5(7)
C13 C14 C36 124.4(7)
C14 C15 C16 107.5(7)
C14 C15 C38 128.2(7)
C16 C15 C38 124.3(7)
C17 C16 N3 124.4(6)
C17 C16 C15 125.0(7)
N3 C16 C15 110.6(6)
C16 C17 C18 125.5(7)
C16 C17 H17 117.3
C18 C17 H17 117.3
C17 C18 N4 126.4(7)
C17 C18 C19 123.9(7)
N4 C18 C19 109.7(6)
C20 C19 C18 108.8(6)
C20 C19 C40 127.3(7)
C18 C19 C40 123.8(6)
C19 C20 C21 106.1(6)
C19 C20 C42 122.3(7)
C21 C20 C42 131.6(6)
C2 C21 N4 123.5(6)
C2 C21 C20 126.1(6)
N4 C21 C20 110.4(6)
C27 C22 C23B 102.1(12)
C27 C22 C27B 37.7(10)
C23B C22 C27B 119.6(10)
C27 C22 C23 119.2(11)
C23B C22 C23 40.6(9)
C27B C22 C23 109.0(11)
C27 C22 N6 122.7(9)
C23B C22 N6 124.0(9)
C27B C22 N6 116.4(8)
C23 C22 N6 117.9(9)
C26 C25 C24B 100.9(13)
C26 C25 C26B 40.2(11)
C24B C25 C26B 120.1(10)
C26 C25 C24 119.6(11)
C24B C25 C24 43.6(10)
C26B C25 C24 107.3(11)
C26 C25 H25 120.2
C24B C25 H25 122.1
C26B C25 H25 117.6
C24 C25 H25 120.2
C4 C28 C29 113.9(6)
C4 C28 H28A 108.8
C29 C28 H28A 108.8
C4 C28 H28B 108.8
C29 C28 H28B 108.8
H28A C28 H28B 107.7
C28 C29 H29A 109.5
C28 C29 H29B 109.5
H29A C29 H29B 109.5
C28 C29 H29C 109.5
H29A C29 H29C 109.5
H29B C29 H29C 109.5
C31 C30 C5 114.6(6)
C31 C30 H30A 108.6
C5 C30 H30A 108.6
C31 C30 H30B 108.6
C5 C30 H30B 108.6
H30A C30 H30B 107.6
C30 C31 H31A 109.5
C30 C31 H31B 109.5
H31A C31 H31B 109.5
C30 C31 H31C 109.5
H31A C31 H31C 109.5
H31B C31 H31C 109.5
C9 C32 C33 113.1(6)
C9 C32 H32A 109.0
C33 C32 H32A 109.0
C9 C32 H32B 109.0
C33 C32 H32B 109.0
H32A C32 H32B 107.8
C32 C33 H33A 109.5
C32 C33 H33B 109.5
H33A C33 H33B 109.5
C32 C33 H33C 109.5
H33A C33 H33C 109.5
H33B C33 H33C 109.5
C35 C34 C10 113.5(7)
C35 C34 H34A 108.9
C10 C34 H34A 108.9
C35 C34 H34B 108.9
C10 C34 H34B 108.9
H34A C34 H34B 107.7
C34 C35 H35A 109.5
C34 C35 H35B 109.5
H35A C35 H35B 109.5
C34 C35 H35C 109.5
H35A C35 H35C 109.5
H35B C35 H35C 109.5
C14 C36 C37 112.4(6)
C14 C36 H36A 109.1
C37 C36 H36A 109.1
C14 C36 H36B 109.1
C37 C36 H36B 109.1
H36A C36 H36B 107.9
C36 C37 H37A 109.5
C36 C37 H37B 109.5
H37A C37 H37B 109.5
C36 C37 H37C 109.5
H37A C37 H37C 109.5
H37B C37 H37C 109.5
C39 C38 C15 113.8(6)
C39 C38 H38A 108.8
C15 C38 H38A 108.8
C39 C38 H38B 108.8
C15 C38 H38B 108.8
H38A C38 H38B 107.7
C38 C39 H39A 109.5
C38 C39 H39B 109.5
H39A C39 H39B 109.5
C38 C39 H39C 109.5
H39A C39 H39C 109.5
H39B C39 H39C 109.5
C19 C40 C41 112.4(6)
C19 C40 H40A 109.1
C41 C40 H40A 109.1
C19 C40 H40B 109.1
C41 C40 H40B 109.1
H40A C40 H40B 107.9
C40 C41 H41A 109.5
C40 C41 H41B 109.5
H41A C41 H41B 109.5
C40 C41 H41C 109.5
H41A C41 H41C 109.5
H41B C41 H41C 109.5
C20 C42 C43 113.6(6)
C20 C42 H42A 108.8
C43 C42 H42A 108.8
C20 C42 H42B 108.8
C43 C42 H42B 108.8
H42A C42 H42B 107.7
C42 C43 H43A 109.5
C42 C43 H43B 109.5
H43A C43 H43B 109.5
C42 C43 H43C 109.5
H43A C43 H43C 109.5
H43B C43 H43C 109.5
C3 N1 C6 104.8(6)
C3 N1 Ni1 129.7(5)
C6 N1 Ni1 125.5(5)
C11 N2 C8 104.1(6)
C11 N2 Ni1 129.3(5)
C8 N2 Ni1 126.6(5)
C13 N3 C16 103.8(6)
C13 N3 Ni1 129.3(5)
C16 N3 Ni1 126.8(5)
C18 N4 C21 104.8(6)
C18 N4 Ni1 125.6(5)
C21 N4 Ni1 129.5(4)
C1 N5 C2 121.1(6)
C1 N5 H5 119.4
C2 N5 H5 119.4
C1 N6 C22 121.5(6)
C1 N6 H6 119.2
C22 N6 H6 119.2
N4 Ni1 N2 178.6(2)
N4 Ni1 N1 89.2(2)
N2 Ni1 N1 91.6(2)
N4 Ni1 N3 91.1(2)
N2 Ni1 N3 88.1(2)
N1 Ni1 N3 179.4(3)
C47 O2 C44 107(2)
O2 C44 C45 109(2)
O2 C44 H44A 109.9
C45 C44 H44A 109.9
O2 C44 H44B 109.9
C45 C44 H44B 109.9
H44A C44 H44B 108.3
C46 C45 C44 106.2(19)
C46 C45 H45C 110.5
C44 C45 H45C 110.5
C46 C45 H45D 110.5
C44 C45 H45D 110.5
H45C C45 H45D 108.7
C45 C46 C47 104(2)
C45 C46 H46A 110.9
C47 C46 H46A 110.9
C45 C46 H46B 111.0
C47 C46 H46B 110.9
H46A C46 H46B 109.0
O2 C47 C46 111(2)
O2 C47 H47A 109.5
C46 C47 H47A 109.5
O2 C47 H47B 109.5
C46 C47 H47B 109.5
H47A C47 H47B 108.1

loop_
_geom_bond_atom_site_label_1
_geom_bond_atom_site_label_2
_geom_bond_distance
C23 C24 1.411(17)
C23 C22 1.413(17)
C23 H23 0.9500
C24 C25 1.48(2)
C24 H24 0.9500
C26 C25 1.272(19)
C26 C27 1.394(18)
C26 H26 0.9500
C27 C22 1.339(19)
C27 H27 0.9500
C23B C22 1.387(17)
C23B C24B 1.419(18)
C23B H23B 0.9500
C24B C25 1.299(19)
C24B H24B 0.9500
C26B C27B 1.393(17)
C26B C25 1.436(19)
C26B H26B 0.9500
C27B C22 1.393(17)
C27B H27B 0.9500
C1 O1 1.231(8)
C1 N5 1.379(9)
C1 N6 1.392(9)
C2 C21 1.396(10)
C2 C3 1.414(10)
C2 N5 1.431(9)
C3 N1 1.395(9)
C3 C4 1.478(10)
C4 C5 1.344(10)
C4 C28 1.529(10)
C5 C6 1.437(10)
C5 C30 1.536(9)
C6 C7 1.383(10)
C6 N1 1.408(9)
C7 C8 1.367(10)
C7 H7 0.9500
C8 N2 1.408(9)
C8 C9 1.469(10)
C9 C10 1.373(10)
C9 C32 1.492(10)
C10 C11 1.465(10)
C10 C34 1.520(10)
C11 C12 1.369(10)
C11 N2 1.392(9)
C12 C13 1.402(10)
C12 H12 0.9500
C13 N3 1.388(9)
C13 C14 1.451(10)
C14 C15 1.356(11)
C14 C36 1.514(10)
C15 C16 1.457(10)
C15 C38 1.531(10)
C16 C17 1.359(10)
C16 N3 1.399(9)
C17 C18 1.366(10)
C17 H17 0.9500
C18 N4 1.401(9)
C18 C19 1.457(10)
C19 C20 1.353(10)
C19 C40 1.509(10)
C20 C21 1.467(10)
C20 C42 1.525(10)
C21 N4 1.416(9)
C22 N6 1.445(9)
C25 H25 0.9500
C28 C29 1.557(10)
C28 H28A 0.9900
C28 H28B 0.9900
C29 H29A 0.9800
C29 H29B 0.9800
C29 H29C 0.9800
C30 C31 1.521(10)
C30 H30A 0.9900
C30 H30B 0.9900
C31 H31A 0.9800
C31 H31B 0.9800
C31 H31C 0.9800
C32 C33 1.556(11)
C32 H32A 0.9900
C32 H32B 0.9900
C33 H33A 0.9800
C33 H33B 0.9800
C33 H33C 0.9800
C34 C35 1.510(11)
C34 H34A 0.9900
C34 H34B 0.9900
C35 H35A 0.9800
C35 H35B 0.9800
C35 H35C 0.9800
C36 C37 1.547(10)
C36 H36A 0.9900
C36 H36B 0.9900
C37 H37A 0.9800
C37 H37B 0.9800
C37 H37C 0.9800
C38 C39 1.509(11)
C38 H38A 0.9900
C38 H38B 0.9900
C39 H39A 0.9800
C39 H39B 0.9800
C39 H39C 0.9800
C40 C41 1.543(11)
C40 H40A 0.9900
C40 H40B 0.9900
C41 H41A 0.9800
C41 H41B 0.9800
C41 H41C 0.9800
C42 C43 1.540(11)
C42 H42A 0.9900
C42 H42B 0.9900
C43 H43A 0.9800
C43 H43B 0.9800
C43 H43C 0.9800
N1 Ni1 1.974(6)
N2 Ni1 1.973(6)
N3 Ni1 1.987(6)
N4 Ni1 1.966(6)
N5 H5 0.8800
N6 H6 0.8800
O2 C47 1.28(3)
O2 C44 1.35(3)
C44 C45 1.41(2)
C44 H44A 0.9900
C44 H44B 0.9900
C45 C46 1.35(3)
C45 H45C 0.9900
C45 H45D 0.9900
C46 C47 1.42(2)
C46 H46A 0.9900
C46 H46B 0.9900
C47 H47A 0.9900
C47 H47B 0.9900
